data_4116940
loop_
_publ_author_name
'Wenwei Huang'
'Decai Fang'
'Karen Temple'
'Thomas T. Tidwell'

_publ_section_title
;
 Stabilized and Persistent Allenylketenes
;
_journal_name_full 'Journal of the American Chemical Society'
_journal_page_first 2832
_journal_page_last 2838
_journal_paper_doi 10.1021/ja963496m
_journal_volume 119
_journal_year 1997
_chemical_formula_sum 'C17 H24 O Si2'
_chemical_formula_weight 300.54
_chemical_name_systematic
; 
 ? 
;
_space_group_IT_number 15
_symmetry_cell_setting monoclinic
_symmetry_space_group_name_Hall '-C 2yc'
_symmetry_space_group_name_H-M 'C 1 2/c 1'
_atom_sites_solution_hydrogens geom
_atom_sites_solution_primary direct
_atom_sites_solution_secondary difmap
_audit_creation_method SHELXL
_cell_angle_alpha 90.00
_cell_angle_beta 96.011(13)
_cell_angle_gamma 90.00
_cell_formula_units_Z 8
_cell_length_a 26.625(5)
_cell_length_b 6.1358(10)
_cell_length_c 22.047(3)
_cell_measurement_reflns_used 42
_cell_measurement_temperature 173(2)
_cell_measurement_theta_max 11.97
_cell_measurement_theta_min 4.80
_cell_volume 3581.9(10)
_computing_cell_refinement 'Siemens XSCANS'
_computing_data_collection 'Siemens XSCANS'
_computing_data_reduction 'Siemens SHELXTL'
_computing_molecular_graphics 'Siemens SHELXTL'
_computing_publication_material 'Siemens SHELXTL'
_computing_structure_refinement 'SHELXL-93 (Sheldrick, 1993)'
_computing_structure_solution 'SHELXS-86 (Sheldrick, 1990)'
_diffrn_ambient_temperature 173(2)
_diffrn_measurement_device 'Siemens P4'
_diffrn_measurement_method '\w scans'
_diffrn_radiation_monochromator graphite
_diffrn_radiation_source 'fine-focus sealed tube'
_diffrn_radiation_type MoK\a
_diffrn_radiation_wavelength 0.71073
_diffrn_reflns_av_R_equivalents 0.0326
_diffrn_reflns_av_sigmaI/netI 0.0465
_diffrn_reflns_limit_h_max 34
_diffrn_reflns_limit_h_min 0
_diffrn_reflns_limit_k_max 7
_diffrn_reflns_limit_k_min 0
_diffrn_reflns_limit_l_max 28
_diffrn_reflns_limit_l_min -28
_diffrn_reflns_number 3981
_diffrn_reflns_theta_max 26.99
_diffrn_reflns_theta_min 2.53
_diffrn_standards_decay_% 10.41
_diffrn_standards_interval_count 97
_diffrn_standards_number 3
_exptl_absorpt_coefficient_mu 0.193
_exptl_absorpt_correction_type none
_exptl_crystal_colour colorless
_exptl_crystal_density_diffrn 1.115
_exptl_crystal_density_meas ?
_exptl_crystal_description prism
_exptl_crystal_F_000 1296
_exptl_crystal_size_max 0.58
_exptl_crystal_size_mid 0.57
_exptl_crystal_size_min 0.45
_refine_diff_density_max 0.385
_refine_diff_density_min -0.238
_refine_diff_density_rms 0.049
_refine_ls_extinction_method none
_refine_ls_goodness_of_fit_all 0.925
_refine_ls_goodness_of_fit_obs 1.015
_refine_ls_hydrogen_treatment 'riding atoms'
_refine_ls_matrix_type full
_refine_ls_number_parameters 187
_refine_ls_number_reflns 3900
_refine_ls_number_restraints 0
_refine_ls_restrained_S_all 0.925
_refine_ls_restrained_S_obs 1.015
_refine_ls_R_factor_all 0.0508
_refine_ls_R_factor_obs 0.0370
_refine_ls_shift/esd_max -0.001
_refine_ls_shift/esd_mean 0.000
_refine_ls_structure_factor_coef Fsqd
_refine_ls_weighting_details 'w=1/[\s^2^(Fo^2^)+(0.0602P)^2^+0.0000P] where P=(Fo^2^+2Fc^2^)/3'
_refine_ls_weighting_scheme calc
_refine_ls_wR_factor_all 0.0983
_refine_ls_wR_factor_obs 0.0937
_reflns_number_observed 2982
_reflns_number_total 3900
_reflns_observed_criterion >2sigma(I)
_cod_data_source_file ja963496m.cif
_cod_data_source_block s9618
_cod_depositor_comments
;
The following automatic conversions were performed:

'_exptl_crystal_density_meas' value 'not_measured' was changed to '?'
- the value is perceived as not measured.

Automatic conversion script
Id: cif_fix_values 3008 2015-01-20 13:52:24Z robertas 

The following automatic conversions were performed:

'_refine_ls_weighting_scheme' value 'calc
w=1/[\s^2^(Fo^2^)+(0.0602P)^2^+0.0000P] where P=(Fo^2^+2Fc^2^)/3' was
changed to 'calc'. New tag '_refine_ls_weighting_details' was
created. The value of the new tag was set to
'w=1/[\s^2^(Fo^2^)+(0.0602P)^2^+0.0000P] where P=(Fo^2^+2Fc^2^)/3'.

Automatic conversion script
Id: cif_fix_values 3143 2015-03-26 13:38:13Z robertas 
;
_cod_original_cell_volume 3581.8(11)
_cod_database_code 4116940

loop_
_symmetry_equiv_pos_as_xyz
'x, y, z'
'-x, y, -z+1/2'
'x+1/2, y+1/2, z'
'-x+1/2, y+1/2, -z+1/2'
'-x, -y, -z'
'x, -y, z-1/2'
'-x+1/2, -y+1/2, -z'
'x+1/2, -y+1/2, z-1/2'

loop_
_atom_site_aniso_label
_atom_site_aniso_U_11
_atom_site_aniso_U_22
_atom_site_aniso_U_33
_atom_site_aniso_U_23
_atom_site_aniso_U_13
_atom_site_aniso_U_12
Si1 0.0171(2) 0.0240(2) 0.0258(2) 0.0019(2) -0.0008(2) -0.0031(2)
Si2 0.0180(2) 0.0257(2) 0.0259(2) 0.0017(2) 0.0028(2) -0.0025(2)
O1 0.0364(7) 0.0490(8) 0.0227(6) 0.0039(6) -0.0043(5) -0.0012(6)
C1 0.0172(6) 0.0230(8) 0.0210(7) -0.0018(6) 0.0025(5) 0.0004(6)
C2 0.0184(7) 0.0263(8) 0.0214(7) -0.0015(6) 0.0021(5) -0.0012(6)
C3 0.0208(7) 0.0294(9) 0.0267(8) -0.0013(7) 0.0064(6) -0.0035(6)
C4 0.0267(9) 0.0557(13) 0.0457(11) 0.0214(10) -0.0018(8) -0.0126(9)
C5 0.0467(11) 0.0421(11) 0.0515(12) -0.0167(10) -0.0037(9) -0.0074(9)
C6 0.0203(8) 0.0390(10) 0.0477(10) 0.0074(9) 0.0000(7) 0.0040(7)
C7 0.0304(9) 0.0325(9) 0.0371(9) -0.0045(8) 0.0014(7) -0.0066(7)
C8 0.0206(8) 0.0334(9) 0.0473(10) 0.0016(8) 0.0064(7) 0.0011(7)
C9 0.0330(9) 0.0517(12) 0.0362(10) 0.0140(9) 0.0024(7) -0.0123(9)
C10 0.0156(7) 0.0240(8) 0.0276(8) -0.0017(6) 0.0037(6) -0.0016(6)
C11 0.0166(7) 0.0272(8) 0.0245(7) 0.0014(6) -0.0002(6) 0.0000(6)
C12 0.0149(6) 0.0295(8) 0.0226(7) -0.0005(6) 0.0019(5) -0.0032(6)
C13 0.0256(8) 0.0317(9) 0.0258(8) 0.0032(7) 0.0000(6) -0.0047(7)
C14 0.0355(9) 0.0481(11) 0.0225(8) -0.0016(8) 0.0042(7) -0.0134(9)
C15 0.0278(8) 0.0509(12) 0.0363(10) -0.0173(9) 0.0104(7) -0.0081(8)
C16 0.0216(8) 0.0356(10) 0.0446(10) -0.0092(8) 0.0035(7) 0.0019(7)
C17 0.0210(7) 0.0323(9) 0.0288(8) -0.0004(7) -0.0010(6) 0.0019(7)

loop_
_atom_site_label
_atom_site_type_symbol
_atom_site_fract_x
_atom_site_fract_y
_atom_site_fract_z
_atom_site_U_iso_or_equiv
_atom_site_thermal_displace_type
_atom_site_occupancy
_atom_site_calc_flag
_atom_site_refinement_flags
Si1 Si 0.455152(15) 0.62295(7) 0.11084(2) 0.02249(12) Uani 1 d .
Si2 Si 0.300614(15) 0.25943(7) 0.13195(2) 0.02316(12) Uani 1 d .
O1 O 0.41155(5) 0.2840(2) 0.24328(5) 0.0366(3) Uani 1 d .
C1 C 0.38983(5) 0.5006(2) 0.09462(6) 0.0204(3) Uani 1 d .
C2 C 0.36661(5) 0.3738(3) 0.14221(7) 0.0220(3) Uani 1 d .
C3 C 0.39173(6) 0.3304(3) 0.19515(7) 0.0254(3) Uani 1 d .
C4 C 0.46967(7) 0.7732(4) 0.04189(9) 0.0431(5) Uani 1 d .
H4A H 0.47020(7) 0.6713(4) 0.00775(9) 0.076(2) Uiso 1 calc R
H4B H 0.50276(7) 0.8435(4) 0.04983(9) 0.076(2) Uiso 1 calc R
H4C H 0.44374(7) 0.8844(4) 0.03162(9) 0.076(2) Uiso 1 calc R
C5 C 0.45381(8) 0.8111(4) 0.17670(9) 0.0474(5) Uani 1 d .
H5A H 0.44609(8) 0.7286(4) 0.21263(9) 0.076(2) Uiso 1 calc R
H5B H 0.42781(8) 0.9224(4) 0.16700(9) 0.076(2) Uiso 1 calc R
H5C H 0.48683(8) 0.8816(4) 0.18520(9) 0.076(2) Uiso 1 calc R
C6 C 0.50148(6) 0.3996(3) 0.12944(9) 0.0360(4) Uani 1 d .
H6A H 0.49307(6) 0.3226(3) 0.16598(9) 0.076(2) Uiso 1 calc R
H6B H 0.53552(6) 0.4612(3) 0.13698(9) 0.076(2) Uiso 1 calc R
H6C H 0.50024(6) 0.2974(3) 0.09515(9) 0.076(2) Uiso 1 calc R
C7 C 0.29476(7) 0.0732(3) 0.06515(8) 0.0335(4) Uani 1 d .
H7A H 0.31886(7) -0.0470(3) 0.07247(8) 0.076(2) Uiso 1 calc R
H7B H 0.30199(7) 0.1538(3) 0.02867(8) 0.076(2) Uiso 1 calc R
H7C H 0.26035(7) 0.0147(3) 0.05907(8) 0.076(2) Uiso 1 calc R
C8 C 0.25542(6) 0.4897(3) 0.11967(8) 0.0336(4) Uani 1 d .
H8A H 0.25906(6) 0.5860(3) 0.15533(8) 0.076(2) Uiso 1 calc R
H8B H 0.22086(6) 0.4328(3) 0.11380(8) 0.076(2) Uiso 1 calc R
H8C H 0.26249(6) 0.5719(3) 0.08340(8) 0.076(2) Uiso 1 calc R
C9 C 0.29074(7) 0.1071(3) 0.20274(8) 0.0404(5) Uani 1 d .
H9A H 0.31497(7) -0.0134(3) 0.20823(8) 0.076(2) Uiso 1 calc R
H9B H 0.25629(7) 0.0488(3) 0.19940(8) 0.076(2) Uiso 1 calc R
H9C H 0.29577(7) 0.2055(3) 0.23786(8) 0.076(2) Uiso 1 calc R
C10 C 0.36669(5) 0.5349(3) 0.04007(7) 0.0223(3) Uani 1 d .
C11 C 0.34988(5) 0.5699(3) -0.01724(7) 0.0229(3) Uani 1 d .
H11A H 0.3301(6) 0.6909(31) -0.0295(8) 0.028(5) Uiso 1 d .
C12 C 0.35979(5) 0.4231(3) -0.06756(7) 0.0224(3) Uani 1 d .
C13 C 0.34580(6) 0.4834(3) -0.12801(7) 0.0279(4) Uani 1 d .
H13A H 0.32902(6) 0.6182(3) -0.13669(7) 0.036(2) Uiso 1 calc R
C14 C 0.35618(7) 0.3484(3) -0.17545(8) 0.0353(4) Uani 1 d .
H14A H 0.34675(7) 0.3920(3) -0.21641(8) 0.036(2) Uiso 1 calc R
C15 C 0.38008(6) 0.1511(3) -0.16375(8) 0.0378(4) Uani 1 d .
H15A H 0.38714(6) 0.0590(3) -0.19645(8) 0.036(2) Uiso 1 calc R
C16 C 0.39373(6) 0.0881(3) -0.10391(8) 0.0339(4) Uani 1 d .
H16A H 0.41006(6) -0.0479(3) -0.09554(8) 0.036(2) Uiso 1 calc R
C17 C 0.38367(6) 0.2221(3) -0.05656(7) 0.0276(4) Uani 1 d .
H17A H 0.39313(6) 0.1772(3) -0.01573(7) 0.036(2) Uiso 1 calc R

loop_
_atom_type_symbol
_atom_type_description
_atom_type_scat_dispersion_real
_atom_type_scat_dispersion_imag
_atom_type_scat_source
C C 0.0033 0.0016 'International Tables Vol C Tables 4.2.6.8 and 6.1.1.4'
H H 0.0000 0.0000 'International Tables Vol C Tables 4.2.6.8 and 6.1.1.4'
O O 0.0106 0.0060 'International Tables Vol C Tables 4.2.6.8 and 6.1.1.4'
Si Si 0.0817 0.0704 'International Tables Vol C Tables 4.2.6.8 and 6.1.1.4'

loop_
_geom_angle_atom_site_label_1
_geom_angle_atom_site_label_2
_geom_angle_atom_site_label_3
_geom_angle
C4 Si1 C5 110.77(11)
C4 Si1 C6 110.91(9)
C5 Si1 C6 110.60(9)
C4 Si1 C1 107.99(7)
C5 Si1 C1 107.54(8)
C6 Si1 C1 108.92(8)
C8 Si2 C7 110.67(8)
C8 Si2 C9 110.99(9)
C7 Si2 C9 110.39(9)
C8 Si2 C2 108.43(7)
C7 Si2 C2 108.91(7)
C9 Si2 C2 107.35(7)
C10 C1 C2 122.69(13)
C10 C1 Si1 116.36(11)
C2 C1 Si1 120.95(10)
C3 C2 C1 121.47(14)
C3 C2 Si2 114.46(11)
C1 C2 Si2 124.07(11)
O1 C3 C2 175.7(2)
C1 C10 C11 171.92(15)
C10 C11 C12 123.66(15)
C13 C12 C17 118.08(15)
C13 C12 C11 120.39(15)
C17 C12 C11 121.52(14)
C14 C13 C12 120.6(2)
C15 C14 C13 120.6(2)
C14 C15 C16 119.5(2)
C17 C16 C15 120.2(2)
C16 C17 C12 121.1(2)

loop_
_geom_bond_atom_site_label_1
_geom_bond_atom_site_label_2
_geom_bond_distance
Si1 C4 1.853(2)
Si1 C5 1.858(2)
Si1 C6 1.860(2)
Si1 C1 1.8938(15)
Si2 C8 1.857(2)
Si2 C7 1.857(2)
Si2 C9 1.861(2)
Si2 C2 1.883(2)
O1 C3 1.170(2)
C1 C10 1.310(2)
C1 C2 1.491(2)
C2 C3 1.310(2)
C10 C11 1.313(2)
C11 C12 1.474(2)
C12 C13 1.396(2)
C12 C17 1.397(2)
C13 C14 1.385(2)
C14 C15 1.380(3)
C15 C16 1.386(3)
C16 C17 1.377(2)

loop_
_geom_torsion_atom_site_label_1
_geom_torsion_atom_site_label_2
_geom_torsion_atom_site_label_3
_geom_torsion_atom_site_label_4
_geom_torsion
C4 Si1 C1 C10 1.3(2)
C5 Si1 C1 C10 120.87(14)
C6 Si1 C1 C10 -119.24(13)
C4 Si1 C1 C2 -178.37(13)
C5 Si1 C1 C2 -58.79(15)
C6 Si1 C1 C2 61.10(14)
C10 C1 C2 C3 175.7(2)
Si1 C1 C2 C3 -4.6(2)
C10 C1 C2 Si2 -3.2(2)
Si1 C1 C2 Si2 176.43(8)
C8 Si2 C2 C3 118.80(14)
C7 Si2 C2 C3 -120.70(13)
C9 Si2 C2 C3 -1.2(2)
C8 Si2 C2 C1 -62.19(14)
C7 Si2 C2 C1 58.31(15)
C9 Si2 C2 C1 177.83(13)
C1 C2 C3 O1 -176.2(23)
Si2 C2 C3 O1 2.9(24)
C2 C1 C10 C11 -150.3(11)
Si1 C1 C10 C11 30.0(13)
C1 C10 C11 C12 59.3(13)
C10 C11 C12 C13 -172.46(15)
C10 C11 C12 C17 6.9(2)
C17 C12 C13 C14 -1.0(2)
C11 C12 C13 C14 178.39(14)
C12 C13 C14 C15 0.6(2)
C13 C14 C15 C16 0.1(3)
C14 C15 C16 C17 -0.3(3)
C15 C16 C17 C12 -0.1(2)
C13 C12 C17 C16 0.8(2)
C11 C12 C17 C16 -178.63(15)

loop_
_cod_related_entry_id
_cod_related_entry_database
_cod_related_entry_code
1 ChemSpider 30660579
